data_7006627
loop_
_publ_author_name
'Failes, Timothy W.'
'Hambley, Trevor W.'

_publ_section_title
;
 Models of hypoxia activated prodrugs: Co(III) complexes of hydroxamic
 acids.
;
_journal_issue 15
_journal_name_full 'Dalton transactions (Cambridge, England : 2003)'
_journal_page_first 1895
_journal_page_last 1901
_journal_paper_doi 10.1039/b512322d
_journal_year 2006
_chemical_formula_moiety '[Co(aha)tpa][Co(aha-H)tpa](ClO4)3'
_chemical_formula_sum 'C40 H47 Cl3 Co2 N10 O18'
_chemical_formula_weight 1180.09
_chemical_name_systematic
;
?
;
_space_group_IT_number 14
_symmetry_cell_setting monoclinic
_symmetry_space_group_name_Hall '-P 2ybc'
_symmetry_space_group_name_H-M 'P 1 21/c 1'
_atom_sites_solution_hydrogens geom
_atom_sites_solution_primary direct
_atom_sites_solution_secondary difmap
_audit_creation_method SHELXL-97
_cell_angle_alpha 90.00
_cell_angle_beta 102.061(10)
_cell_angle_gamma 90.00
_cell_formula_units_Z 4
_cell_length_a 16.339(9)
_cell_length_b 18.173(10)
_cell_length_c 16.754(9)
_cell_measurement_temperature 150(2)
_cell_volume 4865(5)
_computing_cell_refinement SMART
_computing_data_collection SMART
_computing_data_reduction SAINT
_computing_molecular_graphics WINGX
_computing_publication_material ORTEP
_computing_structure_refinement 'SHELXL-97 (Sheldrick, 1997)'
_computing_structure_solution SHELXS-97
_diffrn_ambient_temperature 150(2)
_diffrn_measured_fraction_theta_full 0.925
_diffrn_measured_fraction_theta_max 0.925
_diffrn_radiation_monochromator graphite
_diffrn_radiation_source 'fine-focus sealed tube'
_diffrn_radiation_type MoK\a
_diffrn_radiation_wavelength 0.71073
_diffrn_reflns_av_R_equivalents 0.0577
_diffrn_reflns_av_sigmaI/netI 0.0859
_diffrn_reflns_limit_h_max 20
_diffrn_reflns_limit_h_min -21
_diffrn_reflns_limit_k_max 23
_diffrn_reflns_limit_k_min -23
_diffrn_reflns_limit_l_max 22
_diffrn_reflns_limit_l_min -22
_diffrn_reflns_number 27305
_diffrn_reflns_theta_full 28.35
_diffrn_reflns_theta_max 28.35
_diffrn_reflns_theta_min 1.27
_exptl_absorpt_coefficient_mu 0.931
_exptl_absorpt_correction_type SADABS
_exptl_crystal_colour grey/green
_exptl_crystal_density_diffrn 1.606
_exptl_crystal_density_method 'not measured'
_exptl_crystal_description prism
_exptl_crystal_F_000 2408
_refine_diff_density_max 1.327
_refine_diff_density_min -0.838
_refine_diff_density_rms 0.112
_refine_ls_extinction_method none
_refine_ls_goodness_of_fit_ref 1.007
_refine_ls_hydrogen_treatment mixed
_refine_ls_matrix_type full
_refine_ls_number_parameters 674
_refine_ls_number_reflns 11238
_refine_ls_number_restraints 0
_refine_ls_restrained_S_all 1.007
_refine_ls_R_factor_all 0.1278
_refine_ls_R_factor_gt 0.0592
_refine_ls_shift/su_max 0.001
_refine_ls_shift/su_mean 0.000
_refine_ls_structure_factor_coef Fsqd
_refine_ls_weighting_details 'calc w=1/[\s^2^(Fo^2^)+(0.0701P)^2^+14.4387P] where P=(Fo^2^+2Fc^2^)/3'
_refine_ls_weighting_scheme calc
_refine_ls_wR_factor_gt 0.1393
_refine_ls_wR_factor_ref 0.1818
_reflns_number_gt 6540
_reflns_number_total 11238
_reflns_threshold_expression >2sigma(I)
_cod_data_source_file b512322d.txt
_cod_data_source_block twf33
_cod_depositor_comments
;
The following automatic conversions were performed:
'_symmetry_cell_setting' value 'Monoclinic' changed to 'monoclinic'
according to '/home/saulius/struct/CIF-dictionaries/cif_core.dic'
dictionary named 'cif_core.dic' version 2.4.1 from 2010-06-29.

Automatic conversion script
Id: cif_fix_enum 1527 2010-12-29 10:47:43Z saulius 
;
_cod_original_cell_volume 4865(4)
_cod_original_sg_symbol_H-M P2(1)/c
_cod_database_code 7006627

loop_
_symmetry_equiv_pos_as_xyz
'x, y, z'
'-x, y+1/2, -z+1/2'
'-x, -y, -z'
'x, -y-1/2, z-1/2'

loop_
_atom_site_label
_atom_site_type_symbol
_atom_site_fract_x
_atom_site_fract_y
_atom_site_fract_z
_atom_site_U_iso_or_equiv
_atom_site_adp_type
_atom_site_occupancy
_atom_site_symmetry_multiplicity
_atom_site_calc_flag
_atom_site_refinement_flags
_atom_site_disorder_assembly
_atom_site_disorder_group
C1 C 0.4243(3) 0.3584(3) 0.7740(3) 0.0248(10) Uani 1 1 d . . .
H1 H 0.4388 0.4022 0.8023 0.030 Uiso 1 1 calc R . .
C2 C 0.3886(3) 0.3609(3) 0.6919(3) 0.0318(12) Uani 1 1 d . . .
H2 H 0.3783 0.4058 0.6652 0.038 Uiso 1 1 calc R . .
C3 C 0.3681(3) 0.2957(3) 0.6498(3) 0.0353(13) Uani 1 1 d . . .
H3 H 0.3455 0.2964 0.5940 0.042 Uiso 1 1 calc R . .
C4 C 0.3815(4) 0.2299(3) 0.6911(3) 0.0404(14) Uani 1 1 d . . .
H4 H 0.3671 0.1857 0.6637 0.048 Uiso 1 1 calc R . .
C5 C 0.4165(3) 0.2303(3) 0.7733(3) 0.0307(11) Uani 1 1 d . . .
C6 C 0.4278(4) 0.1636(3) 0.8277(3) 0.0367(13) Uani 1 1 d . . .
H6A H 0.3769 0.1543 0.8473 0.044 Uiso 1 1 calc R . .
H6B H 0.4392 0.1208 0.7972 0.044 Uiso 1 1 calc R . .
C7 C 0.6454(3) 0.3546(3) 0.9155(3) 0.0284(11) Uani 1 1 d . . .
H7 H 0.6206 0.3975 0.9293 0.034 Uiso 1 1 calc R . .
C8 C 0.7259(3) 0.3569(3) 0.9047(3) 0.0347(12) Uani 1 1 d . . .
H8 H 0.7554 0.4011 0.9101 0.042 Uiso 1 1 calc R . .
C9 C 0.7634(3) 0.2921(4) 0.8856(3) 0.0409(14) Uani 1 1 d . . .
H9 H 0.8182 0.2924 0.8783 0.049 Uiso 1 1 calc R . .
C10 C 0.7180(3) 0.2275(3) 0.8777(3) 0.0369(13) Uani 1 1 d . . .
H10 H 0.7423 0.1837 0.8657 0.044 Uiso 1 1 calc R . .
C11 C 0.6370(3) 0.2285(3) 0.8877(3) 0.0249(10) Uani 1 1 d . . .
C12 C 0.5809(4) 0.1621(3) 0.8769(3) 0.0364(13) Uani 1 1 d . . .
H12A H 0.5716 0.1461 0.8205 0.044 Uiso 1 1 calc R . .
H12B H 0.6087 0.1224 0.9107 0.044 Uiso 1 1 calc R . .
C13 C 0.5757(3) 0.2913(3) 1.0985(3) 0.0264(11) Uani 1 1 d . . .
H13 H 0.5778 0.3419 1.0909 0.032 Uiso 1 1 calc R . .
C14 C 0.6106(3) 0.2613(3) 1.1744(3) 0.0321(12) Uani 1 1 d . . .
H14 H 0.6355 0.2914 1.2175 0.039 Uiso 1 1 calc R . .
C15 C 0.6077(3) 0.1867(3) 1.1846(3) 0.0363(13) Uani 1 1 d . . .
H15 H 0.6311 0.1657 1.2348 0.044 Uiso 1 1 calc R . .
C16 C 0.5700(3) 0.1426(3) 1.1204(3) 0.0318(12) Uani 1 1 d . . .
H16 H 0.5680 0.0918 1.1267 0.038 Uiso 1 1 calc R . .
C17 C 0.5354(3) 0.1749(3) 1.0465(3) 0.0254(10) Uani 1 1 d . . .
C18 C 0.4892(3) 0.1343(3) 0.9730(3) 0.0297(11) Uani 1 1 d . . .
H18A H 0.4304 0.1303 0.9749 0.036 Uiso 1 1 calc R . .
H18B H 0.5118 0.0851 0.9717 0.036 Uiso 1 1 calc R . .
C19 C 0.4146(3) 0.3844(3) 0.9892(3) 0.0235(10) Uani 1 1 d . . .
C20 C 0.4018(3) 0.4564(3) 1.0279(3) 0.0340(12) Uani 1 1 d . . .
H20A H 0.3849 0.4929 0.9862 0.051 Uiso 1 1 calc R . .
H20B H 0.4532 0.4715 1.0632 0.051 Uiso 1 1 calc R . .
H20C H 0.3592 0.4512 1.0592 0.051 Uiso 1 1 calc R . .
C21 C 0.1403(3) 0.3310(3) 0.2063(3) 0.0251(10) Uani 1 1 d . . .
H21 H 0.1204 0.3733 0.1775 0.030 Uiso 1 1 calc R . .
C22 C 0.1805(3) 0.3371(3) 0.2868(3) 0.0320(12) Uani 1 1 d . . .
H22 H 0.1877 0.3829 0.3120 0.038 Uiso 1 1 calc R . .
C23 C 0.2100(3) 0.2743(3) 0.3297(3) 0.0344(12) Uani 1 1 d . . .
H23 H 0.2374 0.2774 0.3841 0.041 Uiso 1 1 calc R . .
C24 C 0.1982(3) 0.2066(3) 0.2909(3) 0.0344(12) Uani 1 1 d . . .
H24 H 0.2174 0.1637 0.3191 0.041 Uiso 1 1 calc R . .
C25 C 0.1576(3) 0.2034(3) 0.2095(3) 0.0275(11) Uani 1 1 d . . .
C26 C 0.1480(3) 0.1349(3) 0.1587(3) 0.0329(12) Uani 1 1 d . . .
H26A H 0.2003 0.1239 0.1425 0.039 Uiso 1 1 calc R . .
H26B H 0.1342 0.0938 0.1904 0.039 Uiso 1 1 calc R . .
C27 C -0.0768(3) 0.3144(3) 0.0769(3) 0.0300(11) Uani 1 1 d . . .
H27 H -0.0550 0.3593 0.0645 0.036 Uiso 1 1 calc R . .
C28 C -0.1552(3) 0.3122(3) 0.0937(3) 0.0378(13) Uani 1 1 d . . .
H28 H -0.1862 0.3551 0.0936 0.045 Uiso 1 1 calc R . .
C29 C -0.1879(3) 0.2450(4) 0.1107(3) 0.0436(15) Uani 1 1 d . . .
H29 H -0.2416 0.2426 0.1209 0.052 Uiso 1 1 calc R . .
C30 C -0.1406(3) 0.1816(3) 0.1127(3) 0.0362(13) Uani 1 1 d . . .
H30 H -0.1618 0.1362 0.1241 0.043 Uiso 1 1 calc R . .
C31 C -0.0611(3) 0.1877(3) 0.0971(3) 0.0249(10) Uani 1 1 d . . .
C32 C -0.0039(3) 0.1231(3) 0.0982(3) 0.0308(11) Uani 1 1 d . . .
H32A H 0.0029 0.0983 0.1505 0.037 Uiso 1 1 calc R . .
H32B H -0.0292 0.0885 0.0561 0.037 Uiso 1 1 calc R . .
C33 C -0.0076(3) 0.2530(3) -0.1165(3) 0.0260(10) Uani 1 1 d . . .
H33 H -0.0159 0.3031 -0.1101 0.031 Uiso 1 1 calc R . .
C34 C -0.0387(3) 0.2202(3) -0.1914(3) 0.0354(12) Uani 1 1 d . . .
H34 H -0.0676 0.2480 -0.2349 0.042 Uiso 1 1 calc R . .
C35 C -0.0263(4) 0.1462(3) -0.2008(3) 0.0403(14) Uani 1 1 d . . .
H35 H -0.0476 0.1234 -0.2504 0.048 Uiso 1 1 calc R . .
C36 C 0.0180(4) 0.1060(3) -0.1362(3) 0.0370(13) Uani 1 1 d . . .
H36 H 0.0279 0.0561 -0.1422 0.044 Uiso 1 1 calc R . .
C37 C 0.0474(3) 0.1407(3) -0.0624(3) 0.0266(11) Uani 1 1 d . . .
C38 C 0.0979(3) 0.1054(3) 0.0121(3) 0.0298(11) Uani 1 1 d . . .
H38A H 0.1571 0.1083 0.0115 0.036 Uiso 1 1 calc R . .
H38B H 0.0827 0.0539 0.0143 0.036 Uiso 1 1 calc R . .
C39 C 0.1470(3) 0.3660(3) 0.0066(3) 0.0235(10) Uani 1 1 d . . .
C40 C 0.1601(3) 0.4428(3) -0.0194(3) 0.0353(12) Uani 1 1 d . . .
H40A H 0.2130 0.4462 -0.0356 0.053 Uiso 1 1 calc R . .
H40B H 0.1596 0.4759 0.0252 0.053 Uiso 1 1 calc R . .
H40C H 0.1160 0.4559 -0.0647 0.053 Uiso 1 1 calc R . .
N1 N 0.4387(2) 0.2943(2) 0.8140(2) 0.0231(8) Uani 1 1 d . . .
N2 N 0.6009(2) 0.2914(2) 0.9066(2) 0.0213(8) Uani 1 1 d . . .
N3 N 0.5392(2) 0.2485(2) 1.0366(2) 0.0209(8) Uani 1 1 d . . .
N4 N 0.4990(3) 0.1765(2) 0.8983(2) 0.0269(9) Uani 1 1 d . . .
N5 N 0.3625(2) 0.3314(2) 0.9879(2) 0.0239(9) Uani 1 1 d . . .
N6 N 0.1289(2) 0.2656(2) 0.1681(2) 0.0222(8) Uani 1 1 d . . .
N7 N -0.0306(2) 0.2529(2) 0.0781(2) 0.0225(8) Uani 1 1 d . . .
N8 N 0.0340(2) 0.2137(2) -0.0534(2) 0.0226(8) Uani 1 1 d . . .
N9 N 0.0801(2) 0.1455(2) 0.0845(2) 0.0235(8) Uani 1 1 d . . .
N10 N 0.2044(3) 0.3168(2) 0.0117(2) 0.0244(9) Uani 1 1 d . . .
O1 O 0.3851(2) 0.26659(17) 0.95054(19) 0.0242(7) Uani 1 1 d . . .
O2 O 0.48211(19) 0.37793(16) 0.95822(19) 0.0217(7) Uani 1 1 d . . .
O1W O -0.1454(3) 0.0673(3) -0.0723(3) 0.0623(13) Uani 1 1 d . . .
O3 O 0.18633(19) 0.24554(17) 0.0334(2) 0.0235(7) Uani 1 1 d . . .
O2W O 0.7069(5) 0.4964(5) 0.7723(5) 0.151(3) Uani 1 1 d . . .
O4 O 0.07639(19) 0.34813(16) 0.02420(19) 0.0219(7) Uani 1 1 d . . .
Co1 Co 0.49020(4) 0.28000(3) 0.92718(4) 0.01920(16) Uani 1 1 d . . .
Co2 Co 0.07877(4) 0.24870(3) 0.05539(4) 0.01877(15) Uani 1 1 d . . .
H10N H 0.254(5) 0.324(4) 0.006(4) 0.07(2) Uiso 1 1 d . . .
O5 O 0.3689(5) 0.5529(3) 0.7745(5) 0.132(3) Uani 1 1 d . . .
O6 O 0.2955(3) 0.5677(3) 0.8748(3) 0.0692(14) Uani 1 1 d . . .
O7 O 0.2704(3) 0.4675(3) 0.7897(4) 0.0742(16) Uani 1 1 d . . .
O8 O 0.2299(5) 0.5876(4) 0.7451(4) 0.142(3) Uani 1 1 d . . .
O9 O -0.0042(3) 0.5936(3) 0.2060(3) 0.0703(15) Uani 1 1 d . . .
O10 O 0.0147(3) 0.4789(2) 0.1532(3) 0.0721(15) Uani 1 1 d . . .
O11 O 0.1029(4) 0.5745(3) 0.1391(4) 0.103(2) Uani 1 1 d . . .
O12 O 0.1081(4) 0.5197(3) 0.2679(4) 0.0858(18) Uani 1 1 d . . .
O13 O 0.2680(9) 0.5470(6) 0.4736(7) 0.130(5) Uani 0.67 1 d P . .
O13A O 0.2125(7) 0.4961(8) 0.4239(9) 0.053(4) Uani 0.33 1 d P . .
O14 O 0.3462(3) 0.4830(3) 0.3986(3) 0.0715(15) Uani 1 1 d . . .
O15 O 0.2857(4) 0.4116(3) 0.4848(4) 0.103(2) Uani 1 1 d . . .
O16 O 0.3761(7) 0.4970(4) 0.5347(4) 0.160(4) Uani 1 1 d . . .
Cl1 Cl 0.28965(10) 0.54226(8) 0.79297(10) 0.0452(4) Uani 1 1 d . . .
Cl2 Cl 0.05795(11) 0.54168(8) 0.19095(10) 0.0481(4) Uani 1 1 d . . .
Cl3 Cl 0.30632(11) 0.48354(8) 0.46671(10) 0.0518(4) Uani 1 1 d . . .

loop_
_atom_site_aniso_label
_atom_site_aniso_U_11
_atom_site_aniso_U_22
_atom_site_aniso_U_33
_atom_site_aniso_U_23
_atom_site_aniso_U_13
_atom_site_aniso_U_12
C1 0.023(2) 0.030(3) 0.022(2) 0.002(2) 0.0070(19) 0.001(2)
C2 0.025(3) 0.045(3) 0.025(3) 0.010(2) 0.005(2) 0.002(2)
C3 0.029(3) 0.058(4) 0.018(2) -0.002(2) 0.004(2) 0.000(3)
C4 0.041(3) 0.046(3) 0.030(3) -0.012(3) -0.003(2) -0.003(3)
C5 0.033(3) 0.030(3) 0.027(3) -0.004(2) 0.001(2) -0.001(2)
C6 0.056(4) 0.025(3) 0.026(3) -0.005(2) 0.001(2) -0.008(2)
C7 0.023(3) 0.035(3) 0.027(3) -0.007(2) 0.006(2) -0.003(2)
C8 0.026(3) 0.047(3) 0.032(3) -0.010(2) 0.008(2) -0.007(2)
C9 0.017(3) 0.070(4) 0.034(3) -0.006(3) 0.003(2) 0.004(3)
C10 0.032(3) 0.050(3) 0.028(3) -0.004(2) 0.006(2) 0.017(3)
C11 0.030(3) 0.029(3) 0.016(2) -0.0005(19) 0.0066(19) 0.006(2)
C12 0.051(3) 0.024(3) 0.040(3) -0.002(2) 0.022(3) 0.005(2)
C13 0.022(2) 0.036(3) 0.023(2) -0.003(2) 0.0077(19) 0.001(2)
C14 0.029(3) 0.048(3) 0.020(2) 0.000(2) 0.007(2) -0.002(2)
C15 0.034(3) 0.051(4) 0.026(3) 0.010(3) 0.010(2) 0.007(3)
C16 0.034(3) 0.032(3) 0.033(3) 0.010(2) 0.015(2) 0.008(2)
C17 0.023(2) 0.028(3) 0.028(3) 0.003(2) 0.011(2) 0.002(2)
C18 0.040(3) 0.018(2) 0.034(3) 0.005(2) 0.012(2) 0.001(2)
C19 0.024(2) 0.025(2) 0.022(2) -0.0018(19) 0.0049(19) 0.000(2)
C20 0.036(3) 0.025(3) 0.046(3) -0.008(2) 0.019(3) 0.001(2)
C21 0.025(2) 0.027(3) 0.024(2) 0.001(2) 0.0053(19) 0.004(2)
C22 0.032(3) 0.035(3) 0.030(3) -0.003(2) 0.006(2) -0.002(2)
C23 0.029(3) 0.045(3) 0.025(3) 0.001(2) -0.002(2) 0.002(2)
C24 0.035(3) 0.038(3) 0.030(3) 0.009(2) 0.004(2) 0.005(2)
C25 0.025(3) 0.028(3) 0.029(3) 0.004(2) 0.005(2) 0.005(2)
C26 0.037(3) 0.025(3) 0.032(3) 0.006(2) -0.002(2) 0.006(2)
C27 0.028(3) 0.035(3) 0.027(3) -0.003(2) 0.007(2) 0.008(2)
C28 0.028(3) 0.056(4) 0.032(3) 0.001(3) 0.011(2) 0.014(3)
C29 0.020(3) 0.080(5) 0.034(3) -0.002(3) 0.012(2) 0.001(3)
C30 0.027(3) 0.052(4) 0.031(3) -0.003(3) 0.009(2) -0.009(3)
C31 0.028(3) 0.030(3) 0.018(2) -0.002(2) 0.0076(19) -0.007(2)
C32 0.032(3) 0.030(3) 0.035(3) 0.002(2) 0.018(2) -0.006(2)
C33 0.025(2) 0.030(3) 0.023(2) -0.001(2) 0.0052(19) 0.003(2)
C34 0.037(3) 0.046(3) 0.024(3) 0.000(2) 0.007(2) 0.000(3)
C35 0.054(4) 0.044(3) 0.024(3) -0.012(2) 0.014(3) -0.017(3)
C36 0.048(3) 0.036(3) 0.030(3) -0.009(2) 0.015(3) -0.012(3)
C37 0.030(3) 0.025(2) 0.028(3) -0.004(2) 0.014(2) -0.004(2)
C38 0.039(3) 0.018(2) 0.035(3) -0.002(2) 0.014(2) 0.007(2)
C39 0.025(2) 0.024(2) 0.021(2) 0.0013(19) 0.0046(19) 0.001(2)
C40 0.036(3) 0.028(3) 0.043(3) 0.007(2) 0.010(2) 0.000(2)
N1 0.021(2) 0.026(2) 0.023(2) -0.0044(16) 0.0054(16) 0.0000(16)
N2 0.025(2) 0.024(2) 0.0150(18) -0.0012(15) 0.0042(15) 0.0060(16)
N3 0.0212(19) 0.024(2) 0.0192(19) -0.0003(16) 0.0079(15) 0.0007(16)
N4 0.039(2) 0.017(2) 0.025(2) -0.0048(16) 0.0074(18) 0.0007(17)
N5 0.023(2) 0.019(2) 0.031(2) -0.0020(17) 0.0094(17) -0.0003(16)
N6 0.0194(19) 0.023(2) 0.024(2) 0.0014(16) 0.0039(15) 0.0030(15)
N7 0.0201(19) 0.030(2) 0.0166(19) -0.0011(16) 0.0019(15) 0.0027(17)
N8 0.020(2) 0.026(2) 0.023(2) 0.0013(17) 0.0093(16) 0.0000(16)
N9 0.026(2) 0.023(2) 0.023(2) 0.0015(16) 0.0081(16) 0.0001(16)
N10 0.022(2) 0.026(2) 0.026(2) 0.0035(17) 0.0069(17) -0.0018(18)
O1 0.0246(17) 0.0217(17) 0.0264(18) -0.0037(13) 0.0054(14) -0.0042(13)
O2 0.0223(17) 0.0185(16) 0.0253(17) -0.0015(13) 0.0075(13) -0.0016(13)
O1W 0.049(3) 0.063(3) 0.074(3) 0.027(3) 0.011(2) 0.001(2)
O3 0.0226(17) 0.0175(16) 0.0323(18) 0.0038(14) 0.0099(14) 0.0023(13)
O2W 0.125(7) 0.215(10) 0.115(6) 0.063(6) 0.030(5) -0.010(6)
O4 0.0219(17) 0.0179(16) 0.0268(17) 0.0021(13) 0.0072(13) 0.0013(13)
Co1 0.0220(3) 0.0182(3) 0.0177(3) -0.0015(2) 0.0050(2) 0.0001(2)
Co2 0.0178(3) 0.0186(3) 0.0205(3) 0.0012(2) 0.0053(2) 0.0021(2)
O5 0.156(7) 0.062(4) 0.230(9) -0.019(5) 0.156(7) -0.021(4)
O6 0.069(3) 0.071(3) 0.068(3) -0.024(3) 0.015(3) 0.007(3)
O7 0.078(4) 0.042(3) 0.108(4) -0.020(3) 0.032(3) -0.018(2)
O8 0.199(8) 0.145(7) 0.072(4) 0.037(4) 0.005(5) 0.107(6)
O9 0.106(4) 0.054(3) 0.059(3) 0.003(2) 0.037(3) 0.029(3)
O10 0.072(3) 0.038(3) 0.098(4) -0.006(3) 0.000(3) 0.003(2)
O11 0.099(5) 0.089(4) 0.149(6) 0.012(4) 0.089(5) -0.005(4)
O12 0.079(4) 0.064(3) 0.101(5) 0.010(3) -0.011(3) -0.001(3)
O13 0.191(12) 0.119(9) 0.105(8) 0.053(7) 0.089(8) 0.131(9)
O13A 0.021(6) 0.077(10) 0.063(9) 0.048(8) 0.015(6) 0.029(6)
O14 0.090(4) 0.061(3) 0.075(4) 0.018(3) 0.044(3) 0.020(3)
O15 0.075(4) 0.086(4) 0.157(6) 0.049(4) 0.046(4) -0.010(3)
O16 0.284(12) 0.104(6) 0.082(5) -0.029(4) 0.018(6) -0.079(7)
Cl1 0.0564(9) 0.0330(7) 0.0497(9) 0.0045(6) 0.0190(7) 0.0057(7)
Cl2 0.0631(10) 0.0306(7) 0.0519(9) 0.0039(7) 0.0149(8) 0.0030(7)
Cl3 0.0732(11) 0.0362(8) 0.0510(9) 0.0006(7) 0.0241(8) 0.0012(8)

loop_
_atom_type_symbol
_atom_type_description
_atom_type_scat_dispersion_real
_atom_type_scat_dispersion_imag
_atom_type_scat_source
C C 0.0033 0.0016 'International Tables Vol C Tables 4.2.6.8 and 6.1.1.4'
H H 0.0000 0.0000 'International Tables Vol C Tables 4.2.6.8 and 6.1.1.4'
N N 0.0061 0.0033 'International Tables Vol C Tables 4.2.6.8 and 6.1.1.4'
O O 0.0106 0.0060 'International Tables Vol C Tables 4.2.6.8 and 6.1.1.4'
Cl Cl 0.1484 0.1585 'International Tables Vol C Tables 4.2.6.8 and 6.1.1.4'
Co Co 0.3494 0.9721 'International Tables Vol C Tables 4.2.6.8 and 6.1.1.4'

loop_
_geom_angle_atom_site_label_1
_geom_angle_atom_site_label_2
_geom_angle_atom_site_label_3
_geom_angle
_geom_angle_site_symmetry_1
_geom_angle_site_symmetry_3
_geom_angle_publ_flag
N1 C1 C2 121.4(5) . . ?
C1 C2 C3 119.3(5) . . ?
C4 C3 C2 119.4(5) . . ?
C5 C4 C3 119.2(5) . . ?
N1 C5 C4 121.2(5) . . ?
N1 C5 C6 113.5(4) . . ?
C4 C5 C6 125.1(5) . . ?
N4 C6 C5 109.3(4) . . ?
N2 C7 C8 121.5(5) . . ?
C7 C8 C9 119.0(5) . . ?
C10 C9 C8 119.2(5) . . ?
C11 C10 C9 119.4(5) . . ?
N2 C11 C10 121.2(5) . . ?
N2 C11 C12 115.0(4) . . ?
C10 C11 C12 123.8(5) . . ?
N4 C12 C11 112.9(4) . . ?
N3 C13 C14 120.9(5) . . ?
C15 C14 C13 119.0(5) . . ?
C14 C15 C16 119.9(5) . . ?
C17 C16 C15 119.0(5) . . ?
N3 C17 C16 120.7(5) . . ?
N3 C17 C18 114.5(4) . . ?
C16 C17 C18 124.8(5) . . ?
C17 C18 N4 108.1(4) . . ?
N5 C19 O2 122.2(4) . . ?
N5 C19 C20 120.9(4) . . ?
O2 C19 C20 116.9(4) . . ?
N6 C21 C22 121.9(4) . . ?
C21 C22 C23 119.2(5) . . ?
C22 C23 C24 119.4(5) . . ?
C23 C24 C25 119.2(5) . . ?
N6 C25 C24 120.8(5) . . ?
N6 C25 C26 114.7(4) . . ?
C24 C25 C26 124.4(4) . . ?
N9 C26 C25 109.7(4) . . ?
N7 C27 C28 121.2(5) . . ?
C27 C28 C29 119.1(5) . . ?
C30 C29 C28 120.1(5) . . ?
C31 C30 C29 118.0(5) . . ?
N7 C31 C30 121.6(5) . . ?
N7 C31 C32 115.5(4) . . ?
C30 C31 C32 122.8(5) . . ?
N9 C32 C31 111.9(4) . . ?
N8 C33 C34 121.0(5) . . ?
C35 C34 C33 119.3(5) . . ?
C34 C35 C36 119.7(5) . . ?
C35 C36 C37 119.2(5) . . ?
N8 C37 C36 120.8(5) . . ?
N8 C37 C38 113.7(4) . . ?
C36 C37 C38 125.5(5) . . ?
C37 C38 N9 107.5(4) . . ?
N10 C39 O4 119.0(4) . . ?
N10 C39 C40 121.6(4) . . ?
O4 C39 C40 119.4(4) . . ?
C1 N1 C5 119.5(4) . . ?
C1 N1 Co1 127.2(3) . . ?
C5 N1 Co1 113.3(3) . . ?
C7 N2 C11 119.6(4) . . ?
C7 N2 Co1 125.2(3) . . ?
C11 N2 Co1 115.0(3) . . ?
C13 N3 C17 120.4(4) . . ?
C13 N3 Co1 126.6(3) . . ?
C17 N3 Co1 113.0(3) . . ?
C12 N4 C6 111.9(4) . . ?
C12 N4 C18 111.8(4) . . ?
C6 N4 C18 112.2(4) . . ?
C12 N4 Co1 110.3(3) . . ?
C6 N4 Co1 105.1(3) . . ?
C18 N4 Co1 105.0(3) . . ?
C19 N5 O1 113.5(4) . . ?
C21 N6 C25 119.6(4) . . ?
C21 N6 Co2 126.7(3) . . ?
C25 N6 Co2 113.6(3) . . ?
C27 N7 C31 119.9(4) . . ?
C27 N7 Co2 125.2(4) . . ?
C31 N7 Co2 114.9(3) . . ?
C33 N8 C37 120.0(4) . . ?
C33 N8 Co2 127.0(3) . . ?
C37 N8 Co2 112.9(3) . . ?
C26 N9 C38 112.0(4) . . ?
C26 N9 C32 112.5(4) . . ?
C38 N9 C32 109.4(4) . . ?
C26 N9 Co2 107.5(3) . . ?
C38 N9 Co2 105.2(3) . . ?
C32 N9 Co2 109.9(3) . . ?
C39 N10 O3 118.2(4) . . ?
N5 O1 Co1 108.8(2) . . ?
C19 O2 Co1 108.0(3) . . ?
N10 O3 Co2 106.4(2) . . ?
C39 O4 Co2 109.7(3) . . ?
O1 Co1 O2 86.78(14) . . ?
O1 Co1 N2 177.71(15) . . ?
O2 Co1 N2 94.07(15) . . ?
O1 Co1 N1 89.57(15) . . ?
O2 Co1 N1 95.98(15) . . ?
N2 Co1 N1 92.45(16) . . ?
O1 Co1 N3 88.79(15) . . ?
O2 Co1 N3 93.29(15) . . ?
N2 Co1 N3 89.04(16) . . ?
N1 Co1 N3 170.48(16) . . ?
O1 Co1 N4 92.58(16) . . ?
O2 Co1 N4 178.15(15) . . ?
N2 Co1 N4 86.50(17) . . ?
N1 Co1 N4 85.75(17) . . ?
N3 Co1 N4 84.96(16) . . ?
O3 Co2 O4 86.59(13) . . ?
O3 Co2 N7 179.45(16) . . ?
O4 Co2 N7 92.94(15) . . ?
O3 Co2 N6 88.46(15) . . ?
O4 Co2 N6 95.73(15) . . ?
N7 Co2 N6 91.30(16) . . ?
O3 Co2 N8 89.44(15) . . ?
O4 Co2 N8 94.16(15) . . ?
N7 Co2 N8 90.89(16) . . ?
N6 Co2 N8 169.75(16) . . ?
O3 Co2 N9 93.35(15) . . ?
O4 Co2 N9 178.48(15) . . ?
N7 Co2 N9 87.13(17) . . ?
N6 Co2 N9 85.79(16) . . ?
N8 Co2 N9 84.32(16) . . ?
Cl3 O13 O13A 69.0(7) . . ?
O13 O13A Cl3 52.4(5) . . ?
O7 Cl1 O8 115.3(5) . . ?
O7 Cl1 O5 109.7(3) . . ?
O8 Cl1 O5 111.0(5) . . ?
O7 Cl1 O6 108.8(3) . . ?
O8 Cl1 O6 105.0(4) . . ?
O5 Cl1 O6 106.6(4) . . ?
O11 Cl2 O10 110.3(4) . . ?
O11 Cl2 O12 114.0(4) . . ?
O10 Cl2 O12 108.4(3) . . ?
O11 Cl2 O9 108.2(3) . . ?
O10 Cl2 O9 107.4(3) . . ?
O12 Cl2 O9 108.3(3) . . ?
O13 Cl3 O15 130.7(6) . . ?
O13 Cl3 O14 112.2(5) . . ?
O15 Cl3 O14 109.8(4) . . ?
O13 Cl3 O16 95.3(7) . . ?
O15 Cl3 O16 99.9(4) . . ?
O14 Cl3 O16 102.3(5) . . ?
O13 Cl3 O13A 58.7(7) . . ?
O15 Cl3 O13A 88.7(6) . . ?
O14 Cl3 O13A 101.6(6) . . ?
O16 Cl3 O13A 150.0(7) . . ?

loop_
_geom_bond_atom_site_label_1
_geom_bond_atom_site_label_2
_geom_bond_distance
_geom_bond_site_symmetry_2
_geom_bond_publ_flag
C1 N1 1.341(6) . ?
C1 C2 1.378(6) . ?
C2 C3 1.384(8) . ?
C3 C4 1.377(8) . ?
C4 C5 1.376(7) . ?
C5 N1 1.360(6) . ?
C5 C6 1.505(7) . ?
C6 N4 1.495(6) . ?
C7 N2 1.350(6) . ?
C7 C8 1.366(7) . ?
C8 C9 1.395(8) . ?
C9 C10 1.379(8) . ?
C10 C11 1.369(7) . ?
C11 N2 1.355(6) . ?
C11 C12 1.503(7) . ?
C12 N4 1.479(7) . ?
C13 N3 1.333(6) . ?
C13 C14 1.391(7) . ?
C14 C15 1.369(8) . ?
C15 C16 1.380(8) . ?
C16 C17 1.379(7) . ?
C17 N3 1.352(6) . ?
C17 C18 1.497(7) . ?
C18 N4 1.504(6) . ?
C19 N5 1.283(6) . ?
C19 O2 1.319(5) . ?
C19 C20 1.494(6) . ?
C21 N6 1.344(6) . ?
C21 C22 1.375(7) . ?
C22 C23 1.381(7) . ?
C23 C24 1.386(7) . ?
C24 C25 1.388(7) . ?
C25 N6 1.357(6) . ?
C25 C26 1.497(7) . ?
C26 N9 1.495(6) . ?
C27 N7 1.347(6) . ?
C27 C28 1.369(7) . ?
C28 C29 1.384(8) . ?
C29 C30 1.384(8) . ?
C30 C31 1.382(7) . ?
C31 N7 1.349(6) . ?
C31 C32 1.499(7) . ?
C32 N9 1.496(6) . ?
C33 N8 1.339(6) . ?
C33 C34 1.386(7) . ?
C34 C35 1.373(8) . ?
C35 C36 1.378(8) . ?
C36 C37 1.382(7) . ?
C37 N8 1.358(6) . ?
C37 C38 1.491(7) . ?
C38 N9 1.495(6) . ?
C39 N10 1.286(6) . ?
C39 O4 1.291(5) . ?
C39 C40 1.491(7) . ?
N1 Co1 1.924(4) . ?
N2 Co1 1.922(4) . ?
N3 Co1 1.927(4) . ?
N4 Co1 1.955(4) . ?
N5 O1 1.418(5) . ?
N6 Co2 1.920(4) . ?
N7 Co2 1.905(4) . ?
N8 Co2 1.924(4) . ?
N9 Co2 1.936(4) . ?
N10 O3 1.393(5) . ?
O1 Co1 1.855(3) . ?
O2 Co1 1.867(3) . ?
O3 Co2 1.870(3) . ?
O4 Co2 1.879(3) . ?
O5 Cl1 1.407(6) . ?
O6 Cl1 1.431(5) . ?
O7 Cl1 1.394(5) . ?
O8 Cl1 1.396(6) . ?
O9 Cl2 1.446(5) . ?
O10 Cl2 1.418(5) . ?
O11 Cl2 1.384(6) . ?
O12 Cl2 1.433(6) . ?
O13 Cl3 1.329(8) . ?
O13 O13A 1.434(18) . ?
O13A Cl3 1.567(11) . ?
O14 Cl3 1.428(5) . ?
O15 Cl3 1.399(6) . ?
O16 Cl3 1.454(8) . ?

loop_
_geom_torsion_atom_site_label_1
_geom_torsion_atom_site_label_2
_geom_torsion_atom_site_label_3
_geom_torsion_atom_site_label_4
_geom_torsion
_geom_torsion_site_symmetry_1
_geom_torsion_site_symmetry_2
_geom_torsion_site_symmetry_3
_geom_torsion_site_symmetry_4
_geom_torsion_publ_flag
N1 C1 C2 C3 -0.8(7) . . . . ?
C1 C2 C3 C4 1.9(8) . . . . ?
C2 C3 C4 C5 -1.2(8) . . . . ?
C3 C4 C5 N1 -0.7(8) . . . . ?
C3 C4 C5 C6 174.3(5) . . . . ?
N1 C5 C6 N4 -30.5(6) . . . . ?
C4 C5 C6 N4 154.1(5) . . . . ?
N2 C7 C8 C9 -1.2(8) . . . . ?
C7 C8 C9 C10 0.3(8) . . . . ?
C8 C9 C10 C11 0.8(8) . . . . ?
C9 C10 C11 N2 -1.1(7) . . . . ?
C9 C10 C11 C12 177.2(5) . . . . ?
N2 C11 C12 N4 -6.6(6) . . . . ?
C10 C11 C12 N4 174.9(4) . . . . ?
N3 C13 C14 C15 0.6(7) . . . . ?
C13 C14 C15 C16 -0.5(8) . . . . ?
C14 C15 C16 C17 -0.2(8) . . . . ?
C15 C16 C17 N3 0.9(7) . . . . ?
C15 C16 C17 C18 -177.0(5) . . . . ?
N3 C17 C18 N4 29.8(6) . . . . ?
C16 C17 C18 N4 -152.2(5) . . . . ?
N6 C21 C22 C23 -0.1(8) . . . . ?
C21 C22 C23 C24 -0.2(8) . . . . ?
C22 C23 C24 C25 0.4(8) . . . . ?
C23 C24 C25 N6 -0.4(8) . . . . ?
C23 C24 C25 C26 174.1(5) . . . . ?
N6 C25 C26 N9 -22.7(6) . . . . ?
C24 C25 C26 N9 162.5(5) . . . . ?
N7 C27 C28 C29 -1.1(8) . . . . ?
C27 C28 C29 C30 1.6(8) . . . . ?
C28 C29 C30 C31 -0.1(8) . . . . ?
C29 C30 C31 N7 -2.0(7) . . . . ?
C29 C30 C31 C32 179.5(5) . . . . ?
N7 C31 C32 N9 4.9(6) . . . . ?
C30 C31 C32 N9 -176.4(4) . . . . ?
N8 C33 C34 C35 -0.1(8) . . . . ?
C33 C34 C35 C36 -1.1(8) . . . . ?
C34 C35 C36 C37 1.5(8) . . . . ?
C35 C36 C37 N8 -0.8(8) . . . . ?
C35 C36 C37 C38 -178.3(5) . . . . ?
N8 C37 C38 N9 30.7(6) . . . . ?
C36 C37 C38 N9 -151.7(5) . . . . ?
C2 C1 N1 C5 -1.1(7) . . . . ?
C2 C1 N1 Co1 178.4(4) . . . . ?
C4 C5 N1 C1 1.9(7) . . . . ?
C6 C5 N1 C1 -173.7(4) . . . . ?
C4 C5 N1 Co1 -177.7(4) . . . . ?
C6 C5 N1 Co1 6.7(6) . . . . ?
C8 C7 N2 C11 1.0(7) . . . . ?
C8 C7 N2 Co1 175.7(4) . . . . ?
C10 C11 N2 C7 0.2(7) . . . . ?
C12 C11 N2 C7 -178.2(4) . . . . ?
C10 C11 N2 Co1 -175.0(4) . . . . ?
C12 C11 N2 Co1 6.5(5) . . . . ?
C14 C13 N3 C17 0.0(7) . . . . ?
C14 C13 N3 Co1 -178.4(3) . . . . ?
C16 C17 N3 C13 -0.8(7) . . . . ?
C18 C17 N3 C13 177.3(4) . . . . ?
C16 C17 N3 Co1 177.8(4) . . . . ?
C18 C17 N3 Co1 -4.1(5) . . . . ?
C11 C12 N4 C6 120.3(5) . . . . ?
C11 C12 N4 C18 -112.8(5) . . . . ?
C11 C12 N4 Co1 3.6(5) . . . . ?
C5 C6 N4 C12 -81.7(5) . . . . ?
C5 C6 N4 C18 151.6(4) . . . . ?
C5 C6 N4 Co1 38.0(5) . . . . ?
C17 C18 N4 C12 79.9(5) . . . . ?
C17 C18 N4 C6 -153.4(4) . . . . ?
C17 C18 N4 Co1 -39.7(4) . . . . ?
O2 C19 N5 O1 0.0(6) . . . . ?
C20 C19 N5 O1 -178.6(4) . . . . ?
C22 C21 N6 C25 0.0(7) . . . . ?
C22 C21 N6 Co2 -177.0(4) . . . . ?
C24 C25 N6 C21 0.2(7) . . . . ?
C26 C25 N6 C21 -174.8(4) . . . . ?
C24 C25 N6 Co2 177.6(4) . . . . ?
C26 C25 N6 Co2 2.6(5) . . . . ?
C28 C27 N7 C31 -0.9(7) . . . . ?
C28 C27 N7 Co2 179.7(4) . . . . ?
C30 C31 N7 C27 2.5(7) . . . . ?
C32 C31 N7 C27 -178.8(4) . . . . ?
C30 C31 N7 Co2 -178.0(4) . . . . ?
C32 C31 N7 Co2 0.6(5) . . . . ?
C34 C33 N8 C37 0.8(7) . . . . ?
C34 C33 N8 Co2 -178.1(4) . . . . ?
C36 C37 N8 C33 -0.3(7) . . . . ?
C38 C37 N8 C33 177.4(4) . . . . ?
C36 C37 N8 Co2 178.7(4) . . . . ?
C38 C37 N8 Co2 -3.6(5) . . . . ?
C25 C26 N9 C38 146.2(4) . . . . ?
C25 C26 N9 C32 -90.1(5) . . . . ?
C25 C26 N9 Co2 31.1(5) . . . . ?
C37 C38 N9 C26 -158.7(4) . . . . ?
C37 C38 N9 C32 75.9(5) . . . . ?
C37 C38 N9 Co2 -42.2(4) . . . . ?
C31 C32 N9 C26 112.0(4) . . . . ?
C31 C32 N9 C38 -122.9(4) . . . . ?
C31 C32 N9 Co2 -7.9(5) . . . . ?
O4 C39 N10 O3 2.2(6) . . . . ?
C40 C39 N10 O3 -177.6(4) . . . . ?
C19 N5 O1 Co1 6.4(4) . . . . ?
N5 C19 O2 Co1 -6.3(5) . . . . ?
C20 C19 O2 Co1 172.4(4) . . . . ?
C39 N10 O3 Co2 -3.7(5) . . . . ?
N10 C39 O4 Co2 0.6(5) . . . . ?
C40 C39 O4 Co2 -179.6(4) . . . . ?
N5 O1 Co1 O2 -7.8(3) . . . . ?
N5 O1 Co1 N2 104(4) . . . . ?
N5 O1 Co1 N1 -103.8(3) . . . . ?
N5 O1 Co1 N3 85.6(3) . . . . ?
N5 O1 Co1 N4 170.5(3) . . . . ?
C19 O2 Co1 O1 7.7(3) . . . . ?
C19 O2 Co1 N2 -170.2(3) . . . . ?
C19 O2 Co1 N1 96.9(3) . . . . ?
C19 O2 Co1 N3 -80.9(3) . . . . ?
C19 O2 Co1 N4 -62(5) . . . . ?
C7 N2 Co1 O1 -112(4) . . . . ?
C11 N2 Co1 O1 63(4) . . . . ?
C7 N2 Co1 O2 -0.3(4) . . . . ?
C11 N2 Co1 O2 174.6(3) . . . . ?
C7 N2 Co1 N1 95.9(4) . . . . ?
C11 N2 Co1 N1 -89.2(3) . . . . ?
C7 N2 Co1 N3 -93.5(4) . . . . ?
C11 N2 Co1 N3 81.4(3) . . . . ?
C7 N2 Co1 N4 -178.5(4) . . . . ?
C11 N2 Co1 N4 -3.6(3) . . . . ?
C1 N1 Co1 O1 100.9(4) . . . . ?
C5 N1 Co1 O1 -79.6(3) . . . . ?
C1 N1 Co1 O2 14.2(4) . . . . ?
C5 N1 Co1 O2 -166.3(3) . . . . ?
C1 N1 Co1 N2 -80.2(4) . . . . ?
C5 N1 Co1 N2 99.4(4) . . . . ?
C1 N1 Co1 N3 -179(56) . . . . ?
C5 N1 Co1 N3 0.5(12) . . . . ?
C1 N1 Co1 N4 -166.5(4) . . . . ?
C5 N1 Co1 N4 13.0(4) . . . . ?
C13 N3 Co1 O1 -105.0(4) . . . . ?
C17 N3 Co1 O1 76.5(3) . . . . ?
C13 N3 Co1 O2 -18.3(4) . . . . ?
C17 N3 Co1 O2 163.2(3) . . . . ?
C13 N3 Co1 N2 75.7(4) . . . . ?
C17 N3 Co1 N2 -102.8(3) . . . . ?
C13 N3 Co1 N1 174.8(8) . . . . ?
C17 N3 Co1 N1 -3.7(11) . . . . ?
C13 N3 Co1 N4 162.3(4) . . . . ?
C17 N3 Co1 N4 -16.2(3) . . . . ?
C12 N4 Co1 O1 -178.1(3) . . . . ?
C6 N4 Co1 O1 61.0(3) . . . . ?
C18 N4 Co1 O1 -57.5(3) . . . . ?
C12 N4 Co1 O2 -108(5) . . . . ?
C6 N4 Co1 O2 131(5) . . . . ?
C18 N4 Co1 O2 12(5) . . . . ?
C12 N4 Co1 N2 -0.2(3) . . . . ?
C6 N4 Co1 N2 -121.1(3) . . . . ?
C18 N4 Co1 N2 120.4(3) . . . . ?
C12 N4 Co1 N1 92.5(3) . . . . ?
C6 N4 Co1 N1 -28.4(3) . . . . ?
C18 N4 Co1 N1 -146.9(3) . . . . ?
C12 N4 Co1 N3 -89.6(3) . . . . ?
C6 N4 Co1 N3 149.6(3) . . . . ?
C18 N4 Co1 N3 31.1(3) . . . . ?
N10 O3 Co2 O4 3.1(3) . . . . ?
N10 O3 Co2 N7 -29(17) . . . . ?
N10 O3 Co2 N6 -92.7(3) . . . . ?
N10 O3 Co2 N8 97.3(3) . . . . ?
N10 O3 Co2 N9 -178.4(3) . . . . ?
C39 O4 Co2 O3 -2.2(3) . . . . ?
C39 O4 Co2 N7 177.5(3) . . . . ?
C39 O4 Co2 N6 85.9(3) . . . . ?
C39 O4 Co2 N8 -91.4(3) . . . . ?
C39 O4 Co2 N9 -90(6) . . . . ?
C27 N7 Co2 O3 25(17) . . . . ?
C31 N7 Co2 O3 -154(16) . . . . ?
C27 N7 Co2 O4 -6.4(4) . . . . ?
C31 N7 Co2 O4 174.1(3) . . . . ?
C27 N7 Co2 N6 89.4(4) . . . . ?
C31 N7 Co2 N6 -90.1(3) . . . . ?
C27 N7 Co2 N8 -100.6(4) . . . . ?
C31 N7 Co2 N8 79.9(3) . . . . ?
C27 N7 Co2 N9 175.1(4) . . . . ?
C31 N7 Co2 N9 -4.3(3) . . . . ?
C21 N6 Co2 O3 96.8(4) . . . . ?
C25 N6 Co2 O3 -80.4(3) . . . . ?
C21 N6 Co2 O4 10.3(4) . . . . ?
C25 N6 Co2 O4 -166.9(3) . . . . ?
C21 N6 Co2 N7 -82.7(4) . . . . ?
C25 N6 Co2 N7 100.1(3) . . . . ?
C21 N6 Co2 N8 175.0(8) . . . . ?
C25 N6 Co2 N8 -2.2(11) . . . . ?
C21 N6 Co2 N9 -169.8(4) . . . . ?
C25 N6 Co2 N9 13.0(3) . . . . ?
C33 N8 Co2 O3 -105.3(4) . . . . ?
C37 N8 Co2 O3 75.7(3) . . . . ?
C33 N8 Co2 O4 -18.8(4) . . . . ?
C37 N8 Co2 O4 162.3(3) . . . . ?
C33 N8 Co2 N7 74.3(4) . . . . ?
C37 N8 Co2 N7 -104.7(3) . . . . ?
C33 N8 Co2 N6 176.5(8) . . . . ?
C37 N8 Co2 N6 -2.4(11) . . . . ?
C33 N8 Co2 N9 161.3(4) . . . . ?
C37 N8 Co2 N9 -17.7(3) . . . . ?
C26 N9 Co2 O3 63.7(3) . . . . ?
C38 N9 Co2 O3 -55.9(3) . . . . ?
C32 N9 Co2 O3 -173.5(3) . . . . ?
C26 N9 Co2 O4 151(6) . . . . ?
C38 N9 Co2 O4 32(6) . . . . ?
C32 N9 Co2 O4 -86(6) . . . . ?
C26 N9 Co2 N7 -116.1(3) . . . . ?
C38 N9 Co2 N7 124.4(3) . . . . ?
C32 N9 Co2 N7 6.7(3) . . . . ?
C26 N9 Co2 N6 -24.6(3) . . . . ?
C38 N9 Co2 N6 -144.1(3) . . . . ?
C32 N9 Co2 N6 98.2(3) . . . . ?
C26 N9 Co2 N8 152.8(3) . . . . ?
C38 N9 Co2 N8 33.2(3) . . . . ?
C32 N9 Co2 N8 -84.5(3) . . . . ?
O13A O13 Cl3 O15 -56.1(9) . . . . ?
O13A O13 Cl3 O14 90.4(8) . . . . ?
O13A O13 Cl3 O16 -164.0(7) . . . . ?
O13 O13A Cl3 O15 141.0(7) . . . . ?
O13 O13A Cl3 O14 -109.0(6) . . . . ?
O13 O13A Cl3 O16 33.2(13) . . . . ?
